data_1100159
loop_
_publ_author_name
'Carballo, Rosa'
'Vazquez-Lopez, Ezequiel M.'
'Covelo, Berta'
'Garcia-Martinez, Emilia'
'Castineiras, Alfonso'
'Niclos, Juan'

_publ_section_title
;
 'Solid state coordination chemistry of mononuclear
  mixed-ligand complexes of Ni(II), Cu(II) and Zn(II)
  with \a-hydroxycarboxylic acids and imidazole'
;
_journal_name_full Polyhedron
_journal_page_first 1505
_journal_page_last 1518
_journal_paper_doi 10.1016/j.poly.2004.02.028
_journal_volume 23
_journal_year 2004
_chemical_formula_sum 'C9 H14 Cu N2 O6'
_chemical_formula_weight 309.76
_space_group_IT_number 14
_symmetry_cell_setting monoclinic
_symmetry_space_group_name_Hall '-P 2ybc'
_symmetry_space_group_name_H-M 'P 1 21/c 1'
_atom_sites_solution_hydrogens mixed
_atom_sites_solution_primary direct
_atom_sites_solution_secondary difmap
_cell_angle_alpha 90.00
_cell_angle_beta 92.324(11)
_cell_angle_gamma 90.00
_cell_formula_units_Z 4
_cell_length_a 5.422(3)
_cell_length_b 13.436(7)
_cell_length_c 17.000(9)
_cell_measurement_reflns_used ?
_cell_measurement_temperature 293(2)
_cell_measurement_theta_max ?
_cell_measurement_theta_min ?
_cell_volume 1237.4(11)
_diffrn_ambient_temperature 293(2)
_diffrn_detector_area_resol_mean ?
_diffrn_measured_fraction_theta_full 0.908
_diffrn_measured_fraction_theta_max 0.908
_diffrn_measurement_device_type 'CCD area detector'
_diffrn_measurement_method 'phi and omega scans'
_diffrn_radiation_monochromator graphite
_diffrn_radiation_source 'fine-focus sealed tube'
_diffrn_radiation_type MoK\a
_diffrn_radiation_wavelength 0.71073
_diffrn_reflns_av_R_equivalents 0.0864
_diffrn_reflns_av_sigmaI/netI 0.2921
_diffrn_reflns_limit_h_max 7
_diffrn_reflns_limit_h_min -7
_diffrn_reflns_limit_k_max 17
_diffrn_reflns_limit_k_min -17
_diffrn_reflns_limit_l_max 17
_diffrn_reflns_limit_l_min -22
_diffrn_reflns_number 6303
_diffrn_reflns_theta_full 27.98
_diffrn_reflns_theta_max 27.98
_diffrn_reflns_theta_min 1.93
_diffrn_standards_decay_% ?
_diffrn_standards_interval_count ?
_diffrn_standards_interval_time ?
_diffrn_standards_number ?
_exptl_absorpt_coefficient_mu 1.786
_exptl_absorpt_correction_T_max 1.0000
_exptl_absorpt_correction_T_min 0.7576
_exptl_absorpt_correction_type multi-scan
_exptl_absorpt_process_details ?
_exptl_crystal_colour blue
_exptl_crystal_density_diffrn 1.663
_exptl_crystal_density_meas ?
_exptl_crystal_density_method 'not measured'
_exptl_crystal_description prism
_exptl_crystal_F_000 636
_exptl_crystal_size_max 0.15
_exptl_crystal_size_mid 0.08
_exptl_crystal_size_min 0.08
_refine_diff_density_max 0.516
_refine_diff_density_min -0.453
_refine_diff_density_rms 0.081
_refine_ls_extinction_coef ?
_refine_ls_extinction_method none
_refine_ls_goodness_of_fit_ref 0.753
_refine_ls_hydrogen_treatment mixed
_refine_ls_matrix_type full
_refine_ls_number_parameters 174
_refine_ls_number_reflns 2705
_refine_ls_number_restraints 2
_refine_ls_restrained_S_all 0.754
_refine_ls_R_factor_all 0.2235
_refine_ls_R_factor_gt 0.0495
_refine_ls_shift/su_max 0.002
_refine_ls_shift/su_mean 0.000
_refine_ls_structure_factor_coef Fsqd
_refine_ls_weighting_details 'calc w=1/[\s^2^(Fo^2^)+(0.0199P)^2^+0.0000P] where P=(Fo^2^+2Fc^2^)/3'
_refine_ls_weighting_scheme calc
_refine_ls_wR_factor_gt 0.0686
_refine_ls_wR_factor_ref 0.0926
_reflns_number_gt 902
_reflns_number_total 2705
_reflns_threshold_expression >2sigma(I)
_cod_depositor_comments
;
The following automatic conversions were performed:
'_symmetry_cell_setting' value 'Monoclinic' changed to 'monoclinic'
according to '/home/saulius/struct/CIF-dictionaries/cif_core.dic'
dictionary named 'cif_core.dic' version 2.4.1 from
2010-06-29.

'_exptl_absorpt_correction_type' value 'MULTI-SCAN' changed
to 'multi-scan' according to
'/home/saulius/struct/CIF-dictionaries/cif_core.dic' dictionary named
'cif_core.dic' version 2.4.1 from 2010-06-29.

Automatic conversion script
Id: cif_fix_enum 1527 2010-12-29 10:47:43Z saulius 

The following automatic conversions were performed:

'_atom_sites_solution_hydrogens' value 'geom & difmap' was changed to
'mixed'.

Automatic conversion script
Id: cif_fix_values 6452 2018-10-05 10:23:21Z andrius 
;
_cod_original_sg_symbol_H-M P2(1)/c
_cod_database_code 1100159

loop_
_symmetry_equiv_pos_as_xyz
'x, y, z'
'-x, y+1/2, -z+1/2'
'-x, -y, -z'
'x, -y-1/2, z-1/2'

loop_
_atom_site_label
_atom_site_type_symbol
_atom_site_fract_x
_atom_site_fract_y
_atom_site_fract_z
_atom_site_U_iso_or_equiv
_atom_site_adp_type
_atom_site_occupancy
_atom_site_symmetry_multiplicity
_atom_site_calc_flag
_atom_site_refinement_flags
_atom_site_disorder_assembly
_atom_site_disorder_group
Cu Cu 0.34092(13) 0.24814(7) 0.02425(5) 0.0369(2) Uani 1 1 d . . .
O11 O 0.6121(7) 0.1625(3) -0.0060(3) 0.0345(12) Uani 1 1 d . . .
O12 O 0.7480(7) 0.0344(3) -0.0724(3) 0.0491(14) Uani 1 1 d . . .
O13 O 0.1610(8) 0.1502(3) -0.0718(3) 0.0476(13) Uani 1 1 d D . .
C11 C 0.5812(12) 0.0944(4) -0.0576(4) 0.0330(19) Uani 1 1 d . . .
C12 C 0.3363(12) 0.0829(5) -0.1015(5) 0.045(2) Uani 1 1 d . . .
H12 H 0.2768 0.0146 -0.0950 0.053 Uiso 1 1 calc R . .
C13 C 0.3702(14) 0.1024(6) -0.1871(4) 0.098(3) Uani 1 1 d . . .
H13A H 0.2164 0.0922 -0.2160 0.147 Uiso 1 1 calc R . .
H13B H 0.4920 0.0576 -0.2063 0.147 Uiso 1 1 calc R . .
H13C H 0.4239 0.1698 -0.1940 0.147 Uiso 1 1 calc R . .
O21 O 0.0853(8) 0.3252(3) 0.0701(3) 0.0450(13) Uani 1 1 d . . .
O22 O -0.2260(9) 0.3179(3) 0.1507(3) 0.0760(18) Uani 1 1 d . . .
O23 O 0.2597(8) 0.1564(3) 0.1098(3) 0.0423(13) Uani 1 1 d D . .
C21 C -0.0436(13) 0.2834(4) 0.1211(4) 0.041(2) Uani 1 1 d . . .
C22 C 0.0287(12) 0.1764(4) 0.1431(4) 0.041(2) Uani 1 1 d . . .
H22 H -0.0946 0.1313 0.1189 0.050 Uiso 1 1 calc R . .
C23 C 0.0388(15) 0.1589(5) 0.2283(4) 0.091(3) Uani 1 1 d . . .
H23A H 0.0740 0.0900 0.2386 0.137 Uiso 1 1 calc R . .
H23B H -0.1171 0.1759 0.2494 0.137 Uiso 1 1 calc R . .
H23C H 0.1663 0.1993 0.2527 0.137 Uiso 1 1 calc R . .
N1 N 0.4281(9) 0.3568(3) -0.0448(3) 0.0325(14) Uani 1 1 d . . .
N2 N 0.4027(10) 0.4991(4) -0.1093(3) 0.0352(14) Uani 1 1 d . . .
C1 C 0.2965(11) 0.4378(5) -0.0603(4) 0.037(2) Uani 1 1 d . . .
H1 H 0.1445 0.4503 -0.0389 0.045 Uiso 1 1 calc R . .
C2 C 0.6379(12) 0.3676(4) -0.0881(4) 0.041(2) Uani 1 1 d . . .
H2 H 0.7668 0.3221 -0.0903 0.049 Uiso 1 1 calc R . .
C3 C 0.6228(12) 0.4556(5) -0.1265(4) 0.045(2) Uani 1 1 d . . .
H3 H 0.7408 0.4820 -0.1588 0.054 Uiso 1 1 calc R . .
H13 H 0.034(7) 0.121(4) -0.060(4) 0.08(3) Uiso 1 1 d D . .
H23 H 0.294(9) 0.1013(18) 0.100(3) 0.026(19) Uiso 1 1 d D . .
H20 H 0.3002 0.5557 -0.1281 0.69(17) Uiso 1 1 d . . .

loop_
_atom_site_aniso_label
_atom_site_aniso_U_11
_atom_site_aniso_U_22
_atom_site_aniso_U_33
_atom_site_aniso_U_23
_atom_site_aniso_U_13
_atom_site_aniso_U_12
Cu 0.0359(4) 0.0173(3) 0.0585(5) 0.0029(6) 0.0122(3) 0.0045(5)
O11 0.021(3) 0.024(2) 0.058(4) -0.002(2) 0.000(2) 0.003(2)
O12 0.026(3) 0.021(2) 0.101(4) -0.013(3) 0.020(3) 0.008(2)
O13 0.024(3) 0.035(3) 0.084(4) -0.010(3) 0.002(3) 0.004(3)
C11 0.032(5) 0.020(4) 0.047(6) 0.007(4) 0.006(4) -0.013(3)
C12 0.029(5) 0.035(4) 0.070(7) -0.016(4) 0.007(5) -0.003(4)
C13 0.083(7) 0.149(9) 0.061(7) -0.037(6) -0.015(6) 0.033(6)
O21 0.053(3) 0.021(2) 0.063(4) 0.009(2) 0.029(3) 0.013(2)
O22 0.083(4) 0.038(3) 0.112(5) 0.031(3) 0.062(4) 0.033(3)
O23 0.048(3) 0.013(3) 0.067(4) 0.002(3) 0.022(3) 0.013(2)
C21 0.045(5) 0.022(4) 0.057(6) 0.008(3) 0.016(4) 0.009(3)
C22 0.043(5) 0.022(4) 0.060(6) 0.007(4) 0.009(4) 0.015(4)
C23 0.150(8) 0.058(5) 0.068(7) 0.024(5) 0.041(6) 0.057(5)
N1 0.030(3) 0.026(3) 0.043(4) 0.005(3) 0.017(3) 0.003(3)
N2 0.040(4) 0.025(3) 0.042(4) 0.008(3) 0.015(3) -0.004(3)
C1 0.028(4) 0.033(4) 0.052(6) -0.002(4) 0.008(4) 0.018(3)
C2 0.043(5) 0.020(4) 0.060(6) 0.004(4) 0.005(4) 0.008(3)
C3 0.037(5) 0.043(5) 0.056(6) 0.006(4) 0.017(4) -0.011(4)

loop_
_atom_type_symbol
_atom_type_description
_atom_type_scat_dispersion_real
_atom_type_scat_dispersion_imag
_atom_type_scat_source
C C 0.0033 0.0016 'International Tables Vol C Tables 4.2.6.8 and 6.1.1.4'
H H 0.0000 0.0000 'International Tables Vol C Tables 4.2.6.8 and 6.1.1.4'
N N 0.0061 0.0033 'International Tables Vol C Tables 4.2.6.8 and 6.1.1.4'
O O 0.0106 0.0060 'International Tables Vol C Tables 4.2.6.8 and 6.1.1.4'
Cu Cu 0.3201 1.2651 'International Tables Vol C Tables 4.2.6.8 and 6.1.1.4'

loop_
_geom_angle_atom_site_label_1
_geom_angle_atom_site_label_2
_geom_angle_atom_site_label_3
_geom_angle
_geom_angle_site_symmetry_1
_geom_angle_site_symmetry_3
_geom_angle_publ_flag
O21 Cu N1 92.14(19) . . ?
O21 Cu O11 171.22(19) . . ?
N1 Cu O11 94.56(18) . . ?
O21 Cu O23 81.44(18) . . ?
N1 Cu O23 169.4(2) . . ?
O11 Cu O23 91.08(17) . . ?
O21 Cu O13 107.83(18) . . ?
N1 Cu O13 96.2(2) . . ?
O11 Cu O13 77.09(17) . . ?
O23 Cu O13 93.8(2) . . ?
C11 O11 Cu 121.7(4) . . ?
C12 O13 Cu 110.4(4) . . ?
O12 C11 O11 121.8(6) . . ?
O12 C11 C12 117.9(6) . . ?
O11 C11 C12 120.3(6) . . ?
O13 C12 C13 110.2(6) . . ?
O13 C12 C11 110.4(6) . . ?
C13 C12 C11 108.9(6) . . ?
C21 O21 Cu 117.7(4) . . ?
C22 O23 Cu 113.8(4) . . ?
O22 C21 O21 126.3(6) . . ?
O22 C21 C22 117.4(6) . . ?
O21 C21 C22 116.1(6) . . ?
O23 C22 C23 111.4(6) . . ?
O23 C22 C21 107.5(5) . . ?
C23 C22 C21 112.9(6) . . ?
C1 N1 C2 104.8(5) . . ?
C1 N1 Cu 126.6(4) . . ?
C2 N1 Cu 128.6(4) . . ?
C1 N2 C3 106.0(5) . . ?
N2 C1 N1 113.1(6) . . ?
C3 C2 N1 108.2(6) . . ?
C2 C3 N2 107.8(6) . . ?

loop_
_geom_bond_atom_site_label_1
_geom_bond_atom_site_label_2
_geom_bond_distance
_geom_bond_site_symmetry_2
_geom_bond_publ_flag
Cu O21 1.920(4) . ?
Cu N1 1.944(5) . ?
Cu O11 1.952(4) . ?
Cu O23 1.969(4) . ?
Cu O13 2.284(5) . ?
O11 C11 1.274(7) . ?
O12 C11 1.244(7) . ?
O13 C12 1.420(7) . ?
C11 C12 1.505(8) . ?
C12 C13 1.498(9) . ?
O21 C21 1.268(7) . ?
O22 C21 1.220(7) . ?
O23 C22 1.421(7) . ?
C21 C22 1.532(7) . ?
C22 C23 1.466(8) . ?
N1 C1 1.322(6) . ?
N1 C2 1.387(7) . ?
N2 C1 1.320(6) . ?
N2 C3 1.370(7) . ?
C2 C3 1.352(8) . ?

loop_
_geom_hbond_atom_site_label_D
_geom_hbond_atom_site_label_H
_geom_hbond_atom_site_label_A
_geom_hbond_distance_DH
_geom_hbond_distance_HA
_geom_hbond_distance_DA
_geom_hbond_angle_DHA
_geom_hbond_site_symmetry_A
O13 H13 O12 0.823(19) 1.94(3) 2.727(6) 159(7) 1_455
O13 H13 O11 0.823(19) 2.56(4) 3.226(6) 138(6) 1_455
O23 H23 O12 0.781(19) 1.90(3) 2.642(6) 160(5) 3_655
N2 H20 O22 0.988(5) 1.783(4) 2.721(7) 157.3(3) 3_565
C1 H1 O21 0.93 2.53 2.953(8) 107.9 .
